data_1555658
loop_
_publ_author_name
'Li, Qing'
'Qiu, Sheng-Chao'
'Zhang, Jing'
'Chen, Kai'
'Huang, Ying'
'Xiao, Xin'
'Zhang, Yingjie'
'Li, Feng'
'Zhang, Yun-Qian'
'Xue, Sai-Feng'
'Zhu, Qian-Jiang'
'Tao, Zhu'
'Lindoy, Leonard F.'
'Wei, Gang'

_publ_section_title
;
 Twisted Cucurbit[n]urils.
;
_journal_issue 16
_journal_name_full 'Organic letters'
_journal_page_first 4020
_journal_page_last 4023
_journal_paper_doi 10.1021/acs.orglett.6b01842
_journal_volume 18
_journal_year 2016
_chemical_formula_sum 'C156 H286 Cd7 Cl20 Dy2 N104 O133'
_chemical_formula_weight 7567.49
_space_group_IT_number 14
_space_group_name_Hall '-P 2ybc'
_space_group_name_H-M_alt 'P 1 21/c 1'
_symmetry_cell_setting monoclinic
_symmetry_space_group_name_H-M 'P 1 21/c 1'
_atom_sites_solution_hydrogens geom
_atom_sites_solution_primary direct
_atom_sites_solution_secondary difmap
_audit_creation_method SHELXL-97
_cell_angle_alpha 90.00
_cell_angle_beta 110.13(3)
_cell_angle_gamma 90.00
_cell_formula_units_Z 2
_cell_length_a 18.217(4)
_cell_length_b 52.952(11)
_cell_length_c 17.532(4)
_cell_measurement_reflns_used 12000
_cell_measurement_temperature 100.0(2)
_cell_measurement_theta_max 27.934
_cell_measurement_theta_min 1.295
_cell_volume 15879(7)
_computing_cell_refinement 'XSD (Kabsch 1993)'
_computing_data_collection 'Bluice (McPhillips, 2002)'
_computing_data_reduction 'XSD (Kabsch 1993)'
_computing_structure_refinement 'SHELXL-97 (Sheldrick, 1997)'
_computing_structure_solution 'SHELXS-97 (Sheldrick, 1990)'
_diffrn_ambient_temperature 100.0(2)
_diffrn_measured_fraction_theta_full 0.931
_diffrn_measured_fraction_theta_max 0.910
_diffrn_measurement_device_type 'ADSC quantum 210r'
_diffrn_measurement_method 'phi scan'
_diffrn_radiation_source 'Australian Synchrotron MX2'
_diffrn_radiation_type 'silicon double crystal monochromated synchrotron'
_diffrn_radiation_wavelength 0.71073
_diffrn_reflns_av_R_equivalents 0.0580
_diffrn_reflns_av_sigmaI/netI 0.0324
_diffrn_reflns_limit_h_max 21
_diffrn_reflns_limit_h_min -21
_diffrn_reflns_limit_k_max 68
_diffrn_reflns_limit_k_min -68
_diffrn_reflns_limit_l_max 23
_diffrn_reflns_limit_l_min -23
_diffrn_reflns_number 256151
_diffrn_reflns_theta_full 25.00
_diffrn_reflns_theta_max 27.93
_diffrn_reflns_theta_min 1.30
_exptl_absorpt_coefficient_mu 1.168
_exptl_absorpt_correction_type none
_exptl_crystal_colour colourless
_exptl_crystal_density_diffrn 1.538
_exptl_crystal_density_method 'not measured'
_exptl_crystal_description block
_exptl_crystal_F_000 9008
_exptl_crystal_size_max 0.2
_exptl_crystal_size_mid 0.2
_exptl_crystal_size_min 0.1
_platon_squeeze_details '                                                  '
_refine_diff_density_max 5.065
_refine_diff_density_min -3.559
_refine_diff_density_rms 0.220
_refine_ls_extinction_coef 0.00241(14)
_refine_ls_extinction_method SHELXL
_refine_ls_goodness_of_fit_ref 1.069
_refine_ls_hydrogen_treatment constr
_refine_ls_matrix_type full
_refine_ls_number_parameters 1630
_refine_ls_number_reflns 34653
_refine_ls_number_restraints 24
_refine_ls_restrained_S_all 1.070
_refine_ls_R_factor_all 0.1117
_refine_ls_R_factor_gt 0.1048
_refine_ls_shift/su_max 0.007
_refine_ls_shift/su_mean 0.000
_refine_ls_structure_factor_coef Fsqd
_refine_ls_weighting_details 'calc w=1/[\s^2^(Fo^2^)+(0.1615P)^2^+199.3518P] where P=(Fo^2^+2Fc^2^)/3'
_refine_ls_weighting_scheme calc
_refine_ls_wR_factor_gt 0.2967
_refine_ls_wR_factor_ref 0.3015
_reflns_number_gt 29725
_reflns_number_total 34653
_reflns_threshold_expression >2sigma(I)
_cod_data_source_file ol6b01842_si_002.cif
_cod_data_source_block tQ[13]
_cod_depositor_comments
;
The following automatic conversions were performed:

data item '_symmetry_cell_setting' value 'Monoclinic' was changed to
'monoclinic' in accordance with the
/home/saulius/struct/COD-crude-data/automatic-downloads/DataCite-retrospective/ACS/depositions/lib/dictionaries/cif_core.dic
dictionary named 'cif_core.dic' version 2.4.2 last updated on
2011-04-26.

Automatic conversion script
Id: cif_fix_values 6909 2019-04-08 15:41:33Z antanas 
;
_cod_original_cell_volume 15879(5)
_cod_original_sg_symbol_H-M P21/c
_cod_database_code 1555658

loop_
_symmetry_equiv_pos_as_xyz
'x, y, z'
'-x, y+1/2, -z+1/2'
'-x, -y, -z'
'x, -y-1/2, z-1/2'

loop_
_atom_site_label
_atom_site_type_symbol
_atom_site_fract_x
_atom_site_fract_y
_atom_site_fract_z
_atom_site_U_iso_or_equiv
_atom_site_adp_type
_atom_site_occupancy
_atom_site_symmetry_multiplicity
_atom_site_calc_flag
_atom_site_refinement_flags
O1W O 0.3308(4) 0.36140(15) 0.6411(4) 0.0430(16) Uani 1 1 d .
O2W O 0.0857(4) 0.36470(13) 0.6495(4) 0.0341(13) Uani 1 1 d .
O3W O 0.1591(4) 0.36679(13) 0.5390(4) 0.0374(14) Uani 1 1 d .
O4W O 0.2435(5) 0.39330(13) 0.6985(5) 0.0439(16) Uani 1 1 d .
O5W O 0.6143(4) 0.31876(14) 0.6538(5) 0.0462(17) Uani 1 1 d .
O6W O 0.7269(8) 0.25559(19) 0.7150(11) 0.111(5) Uani 1 1 d .
O7W O 0.7892(5) 0.2795(2) 0.8691(8) 0.087(4) Uani 1 1 d .
O8W O 0.7789(5) 0.33765(13) 0.6939(6) 0.053(2) Uani 1 1 d .
Dy1 Dy 0.21538(2) 0.350118(7) 0.67108(2) 0.02807(11) Uani 1 1 d .
Cd1 Cd 0.73349(3) 0.299897(10) 0.73824(4) 0.02454(13) Uani 1 1 d .
Cd2 Cd 0.38919(4) 0.310388(13) 0.06999(4) 0.03509(16) Uani 1 1 d .
Cd3 Cd 0.14776(5) 0.285904(13) 0.13718(4) 0.03995(18) Uani 1 1 d .
Cd4 Cd 0.82658(13) 0.55050(4) 0.84082(11) 0.0678(6) Uani 0.50 1 d P
Cl1 Cl 0.36446(14) 0.28129(4) -0.04423(13) 0.0346(4) Uani 1 1 d .
Cl2 Cl 0.35391(16) 0.29315(4) 0.18268(13) 0.0410(5) Uani 1 1 d .
Cl3 Cl 0.32589(17) 0.35110(5) 0.02463(16) 0.0502(6) Uani 1 1 d .
Cl4 Cl 0.5329(2) 0.31760(11) 0.1104(3) 0.0986(16) Uani 1 1 d .
Cl5 Cl 0.19552(12) 0.26338(4) 0.26594(11) 0.0298(4) Uani 1 1 d .
Cl6 Cl 0.17134(14) 0.26274(5) 0.02617(14) 0.0432(5) Uani 1 1 d .
Cl7 Cl 0.15968(15) 0.33204(4) 0.14612(15) 0.0429(5) Uani 1 1 d .
Cl8 Cl -0.00111(16) 0.28515(5) 0.09134(17) 0.0481(6) Uani 1 1 d .
Cl9 Cl 0.9377(6) 0.53328(19) 0.9449(4) 0.126(5) Uani 0.50 1 d P
Cl10 Cl 0.7885(2) 0.58995(9) 0.8855(2) 0.0373(10) Uani 0.50 1 d P
Cl11 Cl 0.8510(12) 0.5508(3) 0.7149(5) 0.211(11) Uani 0.50 1 d P
Cl12 Cl 0.7052(6) 0.53038(19) 0.7838(12) 0.222(12) Uani 0.50 1 d P
C1 C 0.2707(5) 0.30275(15) 0.5645(5) 0.0277(15) Uani 1 1 d .
C2 C 0.3233(5) 0.27756(15) 0.4879(5) 0.0266(15) Uani 1 1 d .
H2 H 0.2937 0.2652 0.4473 0.032 Uiso 1 1 calc R
C3 C 0.3466(5) 0.26699(15) 0.5743(5) 0.0274(15) Uani 1 1 d .
H3 H 0.3288 0.2496 0.5754 0.033 Uiso 1 1 calc R
C4 C 0.4571(5) 0.27770(15) 0.5457(5) 0.0294(16) Uani 1 1 d U
C5 C 0.3074(5) 0.27961(16) 0.6951(5) 0.0278(16) Uani 1 1 d .
H5A H 0.2595 0.2869 0.6979 0.033 Uiso 1 1 calc R
H5B H 0.3052 0.2615 0.7029 0.033 Uiso 1 1 calc R
C6 C 0.4817(5) 0.25881(16) 0.6785(5) 0.0289(16) Uani 1 1 d .
H6A H 0.5313 0.2545 0.6726 0.035 Uiso 1 1 calc R
H6B H 0.4590 0.2433 0.6899 0.035 Uiso 1 1 calc R
C7 C 0.3749(5) 0.31377(17) 0.7872(5) 0.0308(17) Uani 1 1 d .
C8 C 0.4471(5) 0.27734(17) 0.7986(5) 0.0314(17) Uani 1 1 d .
H8 H 0.4405 0.2607 0.8200 0.038 Uiso 1 1 calc R
C9 C 0.4935(5) 0.29555(18) 0.8671(5) 0.0322(18) Uani 1 1 d .
H9 H 0.4980 0.2892 0.9211 0.039 Uiso 1 1 calc R
C10 C 0.5674(5) 0.28601(16) 0.7870(5) 0.0287(16) Uani 1 1 d .
C11 C 0.4604(6) 0.3406(2) 0.8988(6) 0.044(2) Uani 1 1 d .
H11A H 0.4117 0.3493 0.8921 0.053 Uiso 1 1 calc R
H11B H 0.4823 0.3350 0.9547 0.053 Uiso 1 1 calc R
C12 C 0.6332(5) 0.31081(19) 0.9093(5) 0.0369(19) Uani 1 1 d .
H12C H 0.6807 0.3026 0.9090 0.044 Uiso 1 1 calc R
H12D H 0.6323 0.3100 0.9643 0.044 Uiso 1 1 calc R
C13 C 0.4900(6) 0.3771(2) 0.8213(5) 0.040(2) Uani 1 1 d .
C14 C 0.5984(6) 0.3575(2) 0.9177(5) 0.042(2) Uani 1 1 d .
H14 H 0.6158 0.3575 0.9772 0.051 Uiso 1 1 calc R
C15 C 0.6257(6) 0.3814(2) 0.8847(6) 0.042(2) Uani 1 1 d .
H15 H 0.6470 0.3942 0.9270 0.050 Uiso 1 1 calc R
C16 C 0.6867(5) 0.34629(19) 0.8537(5) 0.0362(19) Uani 1 1 d .
C17 C 0.5476(6) 0.4129(2) 0.7735(8) 0.049(3) Uani 1 1 d .
H17A H 0.4929 0.4166 0.7443 0.059 Uiso 1 1 calc R
H17B H 0.5694 0.4268 0.8101 0.059 Uiso 1 1 calc R
C18 C 0.7453(6) 0.38796(19) 0.8437(6) 0.039(2) Uani 1 1 d .
H18A H 0.7928 0.3781 0.8558 0.047 Uiso 1 1 calc R
H18B H 0.7556 0.4016 0.8829 0.047 Uiso 1 1 calc R
C19 C 0.5535(6) 0.40225(18) 0.6398(8) 0.048(3) Uani 1 1 d .
C20 C 0.6670(6) 0.41909(18) 0.7309(6) 0.041(2) Uani 1 1 d .
H20 H 0.6805 0.4344 0.7643 0.049 Uiso 1 1 calc R
C21 C 0.6692(6) 0.42304(18) 0.6474(7) 0.042(2) Uani 1 1 d .
H21 H 0.6616 0.4408 0.6313 0.051 Uiso 1 1 calc R
C22 C 0.7753(6) 0.39832(17) 0.7171(7) 0.041(2) Uani 1 1 d .
C23 C 0.5821(6) 0.40255(19) 0.5107(7) 0.046(2) Uani 1 1 d .
H23A H 0.5291 0.3961 0.4901 0.055 Uiso 1 1 calc R
H23B H 0.5827 0.4185 0.4838 0.055 Uiso 1 1 calc R
C24 C 0.7834(6) 0.41706(18) 0.5925(7) 0.043(2) Uani 1 1 d .
H24A H 0.7657 0.4326 0.5625 0.051 Uiso 1 1 calc R
H24B H 0.8391 0.4187 0.6216 0.051 Uiso 1 1 calc R
C25 C 0.6263(5) 0.35960(16) 0.4965(5) 0.0330(17) Uani 1 1 d U
C26 C 0.6983(6) 0.39182(19) 0.4673(6) 0.040(2) Uani 1 1 d .
H26 H 0.6863 0.4054 0.4270 0.048 Uiso 1 1 calc R
C27 C 0.7194(6) 0.3670(2) 0.4344(7) 0.045(2) Uani 1 1 d .
H27 H 0.6980 0.3665 0.3749 0.053 Uiso 1 1 calc R
C28 C 0.8320(6) 0.38277(18) 0.5274(6) 0.0373(19) Uani 1 1 d .
C29 C 0.6837(5) 0.32167(19) 0.4552(6) 0.039(2) Uani 1 1 d .
H29A H 0.6685 0.3188 0.3972 0.047 Uiso 1 1 calc R
H29B H 0.6454 0.3134 0.4739 0.047 Uiso 1 1 calc R
C30 C 0.8504(5) 0.3520(2) 0.4325(5) 0.040(2) Uani 1 1 d .
H30A H 0.8978 0.3615 0.4397 0.048 Uiso 1 1 calc R
H30B H 0.8238 0.3498 0.3745 0.048 Uiso 1 1 calc R
C31 C 0.7752(5) 0.29517(17) 0.5634(6) 0.0338(18) Uani 1 1 d .
C32 C 0.8185(6) 0.30633(18) 0.4571(6) 0.0371(19) Uani 1 1 d .
H32 H 0.7948 0.3013 0.4001 0.044 Uiso 1 1 calc R
C33 C 0.8718(6) 0.28540(17) 0.5100(5) 0.0340(18) Uani 1 1 d .
H33 H 0.8689 0.2698 0.4790 0.041 Uiso 1 1 calc R
C34 C 0.9477(5) 0.32080(19) 0.5103(6) 0.0372(19) Uani 1 1 d .
C35 C 0.8726(6) 0.26372(16) 0.6392(6) 0.0348(18) Uani 1 1 d .
H35A H 0.8314 0.2588 0.6595 0.042 Uiso 1 1 calc R
H35B H 0.8885 0.2487 0.6172 0.042 Uiso 1 1 calc R
C36 C 1.0219(5) 0.28335(17) 0.5759(5) 0.0321(17) Uani 1 1 d .
H36A H 1.0151 0.2656 0.5609 0.039 Uiso 1 1 calc R
H36B H 1.0628 0.2900 0.5579 0.039 Uiso 1 1 calc R
C37 C 0.9282(5) 0.28769(16) 0.7638(6) 0.0331(18) Uani 1 1 d .
C38 C 1.0192(5) 0.26883(16) 0.7154(5) 0.0282(16) Uani 1 1 d .
H38 H 1.0316 0.2510 0.7106 0.034 Uiso 1 1 calc R
C39 C 1.0615(5) 0.27920(16) 0.7994(5) 0.0321(17) Uani 1 1 d .
H39 H 1.0844 0.2658 0.8389 0.039 Uiso 1 1 calc R
C40 C 1.1076(5) 0.29972(16) 0.7092(5) 0.0285(16) Uani 1 1 d .
C41 C 1.0082(6) 0.30275(19) 0.8979(6) 0.039(2) Uani 1 1 d .
H41A H 1.0416 0.2915 0.9390 0.047 Uiso 1 1 calc R
H41B H 0.9571 0.3029 0.9035 0.047 Uiso 1 1 calc R
C42 C 1.1813(5) 0.30812(17) 0.8509(5) 0.0324(17) Uani 1 1 d .
H42A H 1.1996 0.2971 0.8979 0.039 Uiso 1 1 calc R
H42B H 1.2249 0.3113 0.8325 0.039 Uiso 1 1 calc R
C43 C 0.9950(6) 0.3488(2) 0.9155(5) 0.039(2) Uani 1 1 d .
C44 C 1.1234(5) 0.33429(19) 0.9399(5) 0.0361(19) Uani 1 1 d .
H44 H 1.1528 0.3249 0.9890 0.043 Uiso 1 1 calc R
C45 C 1.1250(5) 0.3627(2) 0.9543(5) 0.0359(19) Uani 1 1 d .
H45 H 1.1577 0.3671 1.0099 0.043 Uiso 1 1 calc R
C46 C 1.1764(5) 0.35436(18) 0.8512(5) 0.0335(18) Uani 1 1 d .
C47 C 1.0187(7) 0.3930(2) 0.9630(7) 0.053(3) Uani 1 1 d .
H47A H 0.9683 0.3902 0.9689 0.063 Uiso 1 1 calc R
H47B H 1.0554 0.3978 1.0157 0.063 Uiso 1 1 calc R
C48 C 1.1851(6) 0.39841(19) 0.8967(6) 0.040(2) Uani 1 1 d .
H48A H 1.2133 0.4031 0.9526 0.048 Uiso 1 1 calc R
H48B H 1.2217 0.3990 0.8676 0.048 Uiso 1 1 calc R
C49 C 0.9449(7) 0.4284(2) 0.8835(9) 0.057(3) Uani 1 1 d .
C50 C 1.0782(7) 0.4278(2) 0.9054(7) 0.047(2) Uani 1 1 d .
H50 H 1.1110 0.4331 0.9600 0.056 Uiso 1 1 calc R
C51 C 1.0403(6) 0.4511(2) 0.8511(8) 0.048(2) Uani 1 1 d .
H51 H 1.0653 0.4670 0.8751 0.058 Uiso 1 1 calc R
C52 C 1.1091(6) 0.4271(2) 0.7840(6) 0.044(2) Uani 1 1 d .
C53 C 0.9094(7) 0.4715(2) 0.8298(9) 0.064(4) Uani 1 1 d .
H53A H 0.9397 0.4863 0.8540 0.077 Uiso 1 1 calc R
H53B H 0.8699 0.4692 0.8548 0.077 Uiso 1 1 calc R
C54 C 1.0409(8) 0.4643(2) 0.7129(8) 0.060(3) Uani 1 1 d .
H54A H 1.0681 0.4590 0.6769 0.071 Uiso 1 1 calc R
H54B H 1.0634 0.4802 0.7374 0.071 Uiso 1 1 calc R
C55 C 0.7913(8) 0.4781(2) 0.7117(12) 0.073(5) Uani 1 1 d .
C56 C 0.9102(7) 0.4860(2) 0.6882(11) 0.072(5) Uani 1 1 d .
H56 H 0.9402 0.5013 0.7108 0.087 Uiso 1 1 calc R
C57 C 0.8443(7) 0.4919(2) 0.6110(11) 0.072(5) Uani 1 1 d .
H57 H 0.8461 0.5094 0.5934 0.086 Uiso 1 1 calc R
C58 C 0.9261(9) 0.4622(2) 0.5866(11) 0.069(4) Uani 1 1 d .
C59 C 0.6987(10) 0.4983(3) 0.5862(17) 0.120(9) Uani 1 1 d .
H59A H 0.6668 0.4986 0.6206 0.144 Uiso 1 1 calc R
H59B H 0.7064 0.5156 0.5727 0.144 Uiso 1 1 calc R
C60 C 0.8209(9) 0.4784(3) 0.4678(11) 0.082(5) Uani 1 1 d .
H60A H 0.8493 0.4686 0.4403 0.099 Uiso 1 1 calc R
H60B H 0.8254 0.4961 0.4561 0.099 Uiso 1 1 calc R
C61 C 0.5822(10) 0.4774(3) 0.4979(19) 0.109(9) Uani 1 1 d .
C62 C 0.6745(9) 0.4877(3) 0.4403(13) 0.091(6) Uani 1 1 d .
H62 H 0.6835 0.5054 0.4290 0.109 Uiso 1 1 calc R
C63 C 0.6016(8) 0.4767(2) 0.3755(10) 0.075(5) Uani 1 1 d .
H63 H 0.5799 0.4885 0.3302 0.090 Uiso 1 1 calc R
C64 C 0.7105(10) 0.4514(4) 0.3777(14) 0.097(7) Uani 1 1 d .
C65 C 0.4680(8) 0.4677(2) 0.3787(14) 0.095(7) Uani 1 1 d .
H65A H 0.4480 0.4784 0.3309 0.114 Uiso 1 1 calc R
H65B H 0.4419 0.4726 0.4162 0.114 Uiso 1 1 calc R
C66 C 0.5884(9) 0.4398(3) 0.2743(11) 0.090(6) Uani 1 1 d .
H66A H 0.5623 0.4519 0.2323 0.108 Uiso 1 1 calc R
H66B H 0.6246 0.4302 0.2560 0.108 Uiso 1 1 calc R
C67 C 0.3954(8) 0.4286(2) 0.3810(11) 0.067(4) Uani 1 1 d .
C68 C 0.4511(9) 0.4308(3) 0.2774(12) 0.090(6) Uani 1 1 d .
H68 H 0.4275 0.4422 0.2312 0.108 Uiso 1 1 calc R
C69 C 0.4058(7) 0.4067(2) 0.2717(7) 0.056(3) Uani 1 1 d .
H69 H 0.3645 0.4054 0.2184 0.067 Uiso 1 1 calc R
C70 C 0.5362(7) 0.3974(2) 0.2799(6) 0.045(2) Uani 1 1 d U
C71 C 0.3031(6) 0.3941(2) 0.3299(8) 0.052(3) Uani 1 1 d .
H71A H 0.2803 0.4023 0.3659 0.062 Uiso 1 1 calc R
H71B H 0.2658 0.3954 0.2751 0.062 Uiso 1 1 calc R
C72 C 0.4461(7) 0.3612(2) 0.2553(6) 0.049(3) Uani 1 1 d .
H72A H 0.4088 0.3610 0.2003 0.059 Uiso 1 1 calc R
H72B H 0.4931 0.3526 0.2548 0.059 Uiso 1 1 calc R
C73 C 0.2748(5) 0.35703(17) 0.3974(5) 0.0318(17) Uani 1 1 d .
C74 C 0.3305(6) 0.34938(19) 0.2981(5) 0.037(2) Uani 1 1 d .
H74 H 0.2964 0.3513 0.2413 0.045 Uiso 1 1 calc R
C75 C 0.3167(5) 0.32420(18) 0.3360(5) 0.0338(18) Uani 1 1 d .
H75 H 0.2845 0.3127 0.2940 0.041 Uiso 1 1 calc R
C76 C 0.4493(6) 0.32597(19) 0.3473(6) 0.040(2) Uani 1 1 d .
C77 C 0.2328(5) 0.31448(15) 0.4210(5) 0.0294(16) Uani 1 1 d .
H77A H 0.1939 0.3241 0.4352 0.035 Uiso 1 1 calc R
H77B H 0.2049 0.3031 0.3774 0.035 Uiso 1 1 calc R
C78 C 0.4059(6) 0.28768(18) 0.3990(5) 0.0366(19) Uani 1 1 d .
H78A H 0.4570 0.2819 0.4006 0.044 Uiso 1 1 calc R
H78B H 0.3668 0.2777 0.3585 0.044 Uiso 1 1 calc R
N1 N 0.2761(4) 0.29974(12) 0.4896(4) 0.0242(13) Uani 1 1 d .
N2 N 0.3111(4) 0.28430(13) 0.6149(4) 0.0272(13) Uani 1 1 d .
N3 N 0.3984(4) 0.28338(12) 0.4796(4) 0.0245(12) Uani 1 1 d U
N4 N 0.4311(4) 0.26904(14) 0.6039(4) 0.0269(13) Uani 1 1 d .
N5 N 0.3724(4) 0.28981(14) 0.7599(4) 0.0282(14) Uani 1 1 d .
N6 N 0.4444(4) 0.31852(15) 0.8446(5) 0.0336(15) Uani 1 1 d .
N7 N 0.4962(4) 0.27602(13) 0.7475(4) 0.0278(14) Uani 1 1 d .
N8 N 0.5675(4) 0.29735(15) 0.8565(4) 0.0331(15) Uani 1 1 d .
N9 N 0.5143(4) 0.35810(17) 0.8820(4) 0.0375(17) Uani 1 1 d .
N10 N 0.5531(5) 0.39016(17) 0.8201(6) 0.046(2) Uani 1 1 d .
N11 N 0.6352(5) 0.33711(16) 0.8870(5) 0.0414(18) Uani 1 1 d .
N12 N 0.6840(5) 0.37208(16) 0.8523(5) 0.0378(17) Uani 1 1 d .
N13 N 0.5877(5) 0.41082(16) 0.7169(6) 0.0419(18) Uani 1 1 d .
N14 N 0.6031(5) 0.40714(15) 0.5971(6) 0.0412(18) Uani 1 1 d .
N15 N 0.7251(5) 0.39862(16) 0.7622(5) 0.0394(17) Uani 1 1 d .
N16 N 0.7440(5) 0.41412(15) 0.6506(5) 0.0391(17) Uani 1 1 d .
N17 N 0.6324(5) 0.38514(15) 0.4898(5) 0.0390(17) Uani 1 1 d .
N18 N 0.6819(5) 0.34844(15) 0.4696(5) 0.0403(19) Uani 1 1 d .
N19 N 0.7706(5) 0.39656(15) 0.5358(5) 0.0415(18) Uani 1 1 d .
N20 N 0.8023(5) 0.36641(16) 0.4630(5) 0.0392(18) Uani 1 1 d .
N21 N 0.7602(5) 0.31023(15) 0.4958(5) 0.0380(17) Uani 1 1 d .
N22 N 0.8411(5) 0.28196(15) 0.5738(5) 0.0362(16) Uani 1 1 d .
N23 N 0.8723(5) 0.32759(16) 0.4675(5) 0.0378(17) Uani 1 1 d .
N24 N 0.9493(5) 0.29672(15) 0.5337(5) 0.0362(16) Uani 1 1 d .
N25 N 0.9361(5) 0.27261(14) 0.7039(6) 0.0374(17) Uani 1 1 d .
N26 N 1.0010(4) 0.29331(15) 0.8193(4) 0.0314(15) Uani 1 1 d .
N27 N 1.0468(4) 0.28533(14) 0.6631(5) 0.0327(15) Uani 1 1 d .
N28 N 1.1208(4) 0.29539(13) 0.7876(5) 0.0301(14) Uani 1 1 d .
N29 N 1.0413(5) 0.32848(15) 0.9115(4) 0.0353(16) Uani 1 1 d .
N30 N 1.0450(5) 0.36947(17) 0.9376(5) 0.0392(18) Uani 1 1 d .
N31 N 1.1567(4) 0.33158(14) 0.8750(4) 0.0313(15) Uani 1 1 d .
N32 N 1.1564(4) 0.37287(15) 0.8947(4) 0.0329(15) Uani 1 1 d .
N33 N 1.0118(5) 0.41320(17) 0.9073(6) 0.045(2) Uani 1 1 d .
N34 N 0.9602(6) 0.44984(18) 0.8478(7) 0.052(2) Uani 1 1 d .
N35 N 1.1248(5) 0.41650(17) 0.8618(5) 0.0438(19) Uani 1 1 d .
N36 N 1.0524(5) 0.44555(17) 0.7764(6) 0.045(2) Uani 1 1 d .
N37 N 0.8709(6) 0.47598(17) 0.7440(8) 0.062(3) Uani 1 1 d .
N38 N 0.7765(7) 0.4871(2) 0.6335(10) 0.082(4) Uani 1 1 d .
N39 N 0.9576(7) 0.46812(19) 0.6654(9) 0.066(3) Uani 1 1 d .
N40 N 0.8553(7) 0.4742(2) 0.5550(10) 0.079(4) Uani 1 1 d .
N41 N 0.6572(7) 0.4852(2) 0.5137(13) 0.099(6) Uani 1 1 d .
N42 N 0.5487(7) 0.4720(2) 0.4154(13) 0.101(6) Uani 1 1 d .
N43 N 0.7386(7) 0.4710(3) 0.4372(10) 0.085(4) Uani 1 1 d .
N44 N 0.6327(7) 0.4535(2) 0.3492(8) 0.074(4) Uani 1 1 d .
N45 N 0.4484(6) 0.44105(19) 0.3544(9) 0.067(3) Uani 1 1 d .
N46 N 0.3728(6) 0.40745(18) 0.3336(7) 0.058(3) Uani 1 1 d .
N47 N 0.5310(6) 0.4228(2) 0.2852(8) 0.071(4) Uani 1 1 d .
N48 N 0.4651(5) 0.38695(19) 0.2801(5) 0.046(2) Uani 1 1 d .
N49 N 0.3141(5) 0.36802(15) 0.3514(5) 0.0361(16) Uani 1 1 d .
N50 N 0.2765(4) 0.33166(14) 0.3909(4) 0.0295(14) Uani 1 1 d .
N51 N 0.4140(5) 0.34756(17) 0.3070(4) 0.0386(18) Uani 1 1 d .
N52 N 0.3965(5) 0.31406(15) 0.3747(4) 0.0343(16) Uani 1 1 d .
O1 O 0.2317(3) 0.31981(11) 0.5816(3) 0.0279(12) Uani 1 1 d .
O2 O 0.3182(3) 0.32879(12) 0.7644(4) 0.0333(13) Uani 1 1 d .
O3 O 0.4220(4) 0.38161(14) 0.7823(4) 0.0437(16) Uani 1 1 d .
O4 O 0.4870(4) 0.39264(14) 0.6117(5) 0.0478(17) Uani 1 1 d .
O5 O 0.5804(4) 0.34881(12) 0.5223(4) 0.0390(15) Uani 1 1 d .
O6 O 0.7324(4) 0.29378(13) 0.6047(4) 0.0353(13) Uani 1 1 d .
O7 O 0.8660(4) 0.29468(13) 0.7673(4) 0.0374(14) Uani 1 1 d .
O8 O 0.9258(4) 0.34861(14) 0.9041(5) 0.0440(16) Uani 1 1 d .
O9 O 0.8844(5) 0.42349(17) 0.8961(6) 0.062(2) Uani 1 1 d .
O10 O 0.7432(5) 0.47286(16) 0.7427(7) 0.068(3) Uani 1 1 d .
O11 O 0.5492(7) 0.4751(2) 0.5480(11) 0.104(5) Uani 1 1 d .
O12 O 0.3721(6) 0.43508(17) 0.4354(8) 0.077(3) Uani 1 1 d .
O13 O 0.2461(5) 0.36870(12) 0.4424(5) 0.0503(19) Uani 1 1 d .
O14 O 0.5282(4) 0.27993(13) 0.5512(4) 0.0370(14) Uani 1 1 d .
O15 O 0.6250(4) 0.28431(13) 0.7659(4) 0.0354(13) Uani 1 1 d .
O16 O 0.7302(4) 0.33329(13) 0.8299(4) 0.0372(14) Uani 1 1 d .
O17 O 0.8363(4) 0.38646(12) 0.7347(5) 0.0437(16) Uani 1 1 d .
O18 O 0.9028(4) 0.38423(14) 0.5726(5) 0.0496(18) Uani 1 1 d .
O19 O 1.0049(4) 0.33490(13) 0.5215(4) 0.0382(14) Uani 1 1 d .
O20 O 1.1454(4) 0.31402(12) 0.6819(4) 0.0331(13) Uani 1 1 d .
O21 O 1.2081(4) 0.35778(13) 0.8017(4) 0.0345(13) Uani 1 1 d .
O22 O 1.1362(6) 0.42101(16) 0.7345(5) 0.058(2) Uani 1 1 d .
O23 O 0.9546(6) 0.44835(18) 0.5472(7) 0.074(3) Uani 1 1 d .
O24 O 0.7522(7) 0.4361(2) 0.3651(8) 0.083(3) Uani 1 1 d .
O25 O 0.5921(5) 0.38566(17) 0.2783(5) 0.055(2) Uani 1 1 d .
O26 O 0.5143(4) 0.31893(15) 0.3572(4) 0.0416(16) Uani 1 1 d .

loop_
_atom_site_aniso_label
_atom_site_aniso_U_11
_atom_site_aniso_U_22
_atom_site_aniso_U_33
_atom_site_aniso_U_23
_atom_site_aniso_U_13
_atom_site_aniso_U_12
O1W 0.021(4) 0.069(5) 0.042(4) -0.009(3) 0.015(3) -0.007(3)
O2W 0.015(3) 0.059(4) 0.024(3) -0.004(2) 0.003(2) 0.006(2)
O3W 0.032(4) 0.053(4) 0.032(3) 0.012(3) 0.017(3) 0.013(3)
O4W 0.043(4) 0.045(4) 0.049(4) -0.005(3) 0.022(3) -0.005(3)
O5W 0.034(4) 0.056(4) 0.048(4) 0.016(3) 0.013(3) 0.009(3)
O6W 0.101(10) 0.057(6) 0.231(17) -0.011(7) 0.127(11) -0.011(5)
O7W 0.032(5) 0.102(8) 0.118(9) 0.070(7) 0.013(5) 0.013(4)
O8W 0.060(6) 0.039(4) 0.075(5) -0.005(3) 0.042(4) -0.008(3)
Dy1 0.0182(2) 0.0403(2) 0.02731(19) -0.00096(13) 0.00982(14) 0.00126(13)
Cd1 0.0109(3) 0.0307(3) 0.0372(3) 0.0104(2) 0.0150(2) 0.00451(18)
Cd2 0.0294(4) 0.0448(4) 0.0295(3) 0.0045(2) 0.0081(2) 0.0008(2)
Cd3 0.0492(5) 0.0397(3) 0.0259(3) 0.0004(2) 0.0064(3) 0.0024(3)
Cd4 0.0627(12) 0.0778(12) 0.0458(9) -0.0310(8) -0.0034(8) 0.0179(9)
Cl1 0.0338(12) 0.0405(10) 0.0386(10) 0.0045(8) 0.0241(9) 0.0008(8)
Cl2 0.0569(16) 0.0422(11) 0.0250(9) -0.0028(8) 0.0156(9) 0.0044(9)
Cl3 0.0495(16) 0.0462(13) 0.0397(12) 0.0017(9) -0.0044(10) 0.0073(10)
Cl4 0.031(2) 0.166(5) 0.080(3) 0.025(3) -0.0061(16) -0.020(2)
Cl5 0.0268(11) 0.0387(10) 0.0241(8) -0.0008(7) 0.0091(7) -0.0037(7)
Cl6 0.0292(13) 0.0624(14) 0.0327(10) -0.0035(9) 0.0041(8) 0.0117(9)
Cl7 0.0383(14) 0.0432(12) 0.0415(12) -0.0029(9) 0.0066(9) -0.0030(9)
Cl8 0.0397(15) 0.0492(13) 0.0568(15) 0.0147(10) 0.0183(11) 0.0036(10)
Cl9 0.144(8) 0.146(8) 0.044(3) -0.042(4) -0.023(4) 0.119(7)
Cl10 0.023(2) 0.061(3) 0.0147(15) -0.0152(15) -0.0105(13) 0.0103(16)
Cl11 0.31(2) 0.252(17) 0.033(4) -0.020(6) 0.005(7) 0.199(17)
Cl12 0.071(6) 0.078(6) 0.39(2) -0.130(10) -0.088(10) 0.038(5)
C1 0.021(4) 0.033(4) 0.030(4) -0.002(3) 0.010(3) -0.003(3)
C2 0.016(4) 0.036(4) 0.032(4) -0.004(3) 0.013(3) -0.003(3)
C3 0.016(4) 0.031(4) 0.034(4) -0.003(3) 0.007(3) 0.000(3)
C4 0.026(2) 0.030(2) 0.027(2) -0.0017(16) 0.0038(16) 0.0000(16)
C5 0.016(4) 0.049(5) 0.022(3) 0.009(3) 0.012(3) -0.001(3)
C6 0.012(4) 0.048(5) 0.025(4) 0.005(3) 0.004(3) 0.004(3)
C7 0.015(4) 0.052(5) 0.030(4) 0.008(3) 0.013(3) 0.003(3)
C8 0.010(4) 0.050(5) 0.033(4) 0.016(3) 0.006(3) 0.005(3)
C9 0.013(4) 0.058(5) 0.023(4) 0.012(3) 0.003(3) -0.001(3)
C10 0.015(4) 0.050(5) 0.019(3) 0.010(3) 0.003(3) 0.004(3)
C11 0.032(6) 0.071(7) 0.034(5) -0.007(4) 0.016(4) -0.002(4)
C12 0.020(5) 0.063(6) 0.028(4) 0.006(4) 0.009(3) 0.003(4)
C13 0.029(5) 0.060(6) 0.026(4) -0.014(4) 0.004(3) -0.001(4)
C14 0.021(5) 0.077(7) 0.025(4) -0.010(4) 0.002(3) -0.004(4)
C15 0.026(5) 0.056(6) 0.049(6) -0.013(4) 0.021(4) -0.006(4)
C16 0.017(5) 0.058(5) 0.027(4) 0.002(3) 0.000(3) -0.004(3)
C17 0.025(6) 0.047(5) 0.069(7) -0.010(5) 0.008(5) 0.001(4)
C18 0.023(5) 0.050(5) 0.043(5) -0.004(4) 0.011(4) -0.003(3)
C19 0.031(6) 0.030(4) 0.076(8) 0.000(4) 0.008(5) 0.003(3)
C20 0.031(5) 0.042(5) 0.047(5) -0.003(4) 0.011(4) -0.004(4)
C21 0.035(6) 0.035(4) 0.058(6) 0.004(4) 0.018(4) -0.003(3)
C22 0.025(5) 0.031(4) 0.057(6) -0.001(4) 0.001(4) -0.008(3)
C23 0.029(5) 0.041(5) 0.055(6) 0.014(4) -0.002(4) -0.001(4)
C24 0.034(6) 0.036(5) 0.056(6) 0.011(4) 0.013(4) -0.002(4)
C25 0.030(2) 0.033(2) 0.031(2) 0.0016(17) 0.0040(17) -0.0001(17)
C26 0.023(5) 0.050(5) 0.046(5) 0.018(4) 0.011(4) 0.002(3)
C27 0.025(5) 0.052(6) 0.046(5) 0.006(4) 0.000(4) -0.004(4)
C28 0.031(5) 0.045(5) 0.034(4) 0.011(3) 0.008(4) -0.004(3)
C29 0.022(5) 0.054(5) 0.030(4) -0.006(4) -0.007(3) 0.000(3)
C30 0.014(5) 0.089(7) 0.021(4) 0.006(4) 0.011(3) -0.004(4)
C31 0.014(4) 0.043(5) 0.043(5) -0.005(3) 0.008(3) -0.002(3)
C32 0.027(5) 0.048(5) 0.032(4) -0.008(3) 0.006(3) -0.005(3)
C33 0.028(5) 0.047(5) 0.027(4) -0.008(3) 0.010(3) -0.006(3)
C34 0.020(5) 0.051(5) 0.035(4) -0.005(4) 0.004(3) -0.005(3)
C35 0.030(5) 0.035(4) 0.044(5) -0.001(3) 0.017(4) -0.003(3)
C36 0.016(4) 0.047(5) 0.036(4) -0.004(3) 0.013(3) 0.001(3)
C37 0.027(5) 0.035(4) 0.042(5) 0.005(3) 0.018(4) 0.002(3)
C38 0.018(4) 0.040(4) 0.032(4) 0.007(3) 0.016(3) 0.005(3)
C39 0.023(5) 0.039(4) 0.037(4) 0.008(3) 0.014(3) 0.005(3)
C40 0.017(4) 0.043(4) 0.030(4) -0.003(3) 0.013(3) 0.005(3)
C41 0.016(5) 0.052(5) 0.043(5) 0.005(4) 0.003(3) -0.002(3)
C42 0.014(4) 0.053(5) 0.026(4) -0.003(3) 0.002(3) 0.006(3)
C43 0.034(6) 0.062(6) 0.023(4) -0.005(3) 0.012(3) 0.001(4)
C44 0.019(5) 0.061(6) 0.025(4) 0.002(3) 0.003(3) 0.003(3)
C45 0.018(5) 0.070(6) 0.020(4) -0.006(3) 0.006(3) -0.001(4)
C46 0.010(4) 0.053(5) 0.035(4) -0.006(3) 0.005(3) 0.002(3)
C47 0.042(7) 0.067(7) 0.054(6) -0.017(5) 0.022(5) 0.001(5)
C48 0.030(5) 0.057(6) 0.035(5) -0.005(4) 0.015(4) 0.001(4)
C49 0.038(7) 0.045(6) 0.084(9) -0.035(6) 0.013(6) -0.002(4)
C50 0.041(6) 0.050(5) 0.057(6) -0.016(4) 0.028(5) 0.003(4)
C51 0.028(6) 0.052(6) 0.066(7) -0.012(5) 0.017(5) 0.002(4)
C52 0.031(6) 0.052(6) 0.042(5) -0.006(4) 0.006(4) 0.006(4)
C53 0.033(7) 0.059(7) 0.093(10) -0.032(7) 0.012(6) 0.003(5)
C54 0.054(8) 0.055(7) 0.065(8) 0.014(5) 0.015(6) 0.008(5)
C55 0.039(8) 0.029(5) 0.139(15) -0.004(6) 0.016(8) 0.003(4)
C56 0.031(7) 0.039(6) 0.129(13) 0.011(6) 0.005(7) -0.003(4)
C57 0.033(7) 0.047(6) 0.130(14) 0.033(7) 0.019(7) 0.003(5)
C58 0.054(9) 0.050(7) 0.107(12) 0.033(7) 0.035(8) -0.003(6)
C59 0.050(10) 0.047(8) 0.24(3) 0.038(12) 0.024(13) 0.014(6)
C60 0.066(10) 0.077(9) 0.091(11) 0.035(8) 0.011(8) -0.021(7)
C61 0.040(9) 0.037(7) 0.22(3) 0.041(10) 0.010(13) 0.011(5)
C62 0.053(9) 0.060(8) 0.137(16) 0.047(9) 0.003(9) -0.019(6)
C63 0.045(8) 0.054(7) 0.107(12) 0.039(7) 0.000(7) -0.006(5)
C64 0.046(10) 0.087(12) 0.154(18) 0.071(12) 0.028(10) -0.011(8)
C65 0.043(8) 0.045(7) 0.168(18) 0.027(8) 0.000(9) 0.009(5)
C66 0.043(9) 0.107(12) 0.108(13) 0.065(10) 0.010(8) -0.019(7)
C67 0.040(8) 0.043(6) 0.113(12) 0.023(7) 0.022(7) 0.016(5)
C68 0.052(9) 0.083(10) 0.105(13) 0.062(10) -0.011(8) -0.014(7)
C69 0.027(6) 0.078(8) 0.056(7) 0.035(6) 0.005(4) -0.002(5)
C70 0.043(3) 0.047(3) 0.042(3) 0.0055(18) 0.0122(19) -0.0039(18)
C71 0.027(6) 0.062(7) 0.064(7) 0.021(5) 0.013(5) 0.003(4)
C72 0.044(7) 0.086(8) 0.024(4) 0.000(4) 0.021(4) -0.019(5)
C73 0.024(5) 0.046(5) 0.022(4) 0.006(3) 0.004(3) 0.004(3)
C74 0.030(5) 0.058(6) 0.024(4) 0.002(3) 0.010(3) -0.010(4)
C75 0.020(5) 0.048(5) 0.034(4) -0.001(3) 0.011(3) -0.002(3)
C76 0.033(6) 0.051(5) 0.034(5) -0.002(4) 0.009(4) -0.006(4)
C77 0.020(4) 0.034(4) 0.028(4) 0.000(3) 0.001(3) -0.002(3)
C78 0.027(5) 0.050(5) 0.026(4) -0.012(3) 0.001(3) 0.002(3)
N1 0.016(3) 0.038(3) 0.018(3) -0.003(2) 0.005(2) 0.003(2)
N2 0.020(4) 0.035(3) 0.026(3) 0.002(2) 0.007(3) 0.003(2)
N3 0.026(2) 0.0316(19) 0.0171(18) -0.0005(15) 0.0097(15) 0.0002(15)
N4 0.016(4) 0.049(4) 0.016(3) 0.004(2) 0.007(2) 0.001(3)
N5 0.016(4) 0.055(4) 0.016(3) 0.010(3) 0.009(2) 0.006(3)
N6 0.015(4) 0.056(4) 0.033(4) 0.010(3) 0.012(3) 0.004(3)
N7 0.018(4) 0.044(4) 0.024(3) 0.008(3) 0.010(2) -0.001(3)
N8 0.017(4) 0.055(4) 0.026(3) 0.007(3) 0.004(3) 0.000(3)
N9 0.017(4) 0.075(5) 0.020(3) -0.004(3) 0.005(3) -0.007(3)
N10 0.027(5) 0.050(5) 0.060(6) -0.006(4) 0.013(4) -0.002(3)
N11 0.029(5) 0.054(5) 0.046(5) 0.003(3) 0.020(4) -0.001(3)
N12 0.019(4) 0.053(5) 0.043(4) -0.007(3) 0.013(3) -0.001(3)
N13 0.032(5) 0.044(4) 0.050(5) -0.004(3) 0.015(4) -0.001(3)
N14 0.030(5) 0.040(4) 0.051(5) 0.003(3) 0.010(4) -0.001(3)
N15 0.028(5) 0.050(5) 0.041(4) 0.000(3) 0.014(3) 0.000(3)
N16 0.032(5) 0.036(4) 0.045(4) 0.004(3) 0.008(3) -0.004(3)
N17 0.031(5) 0.042(4) 0.039(4) 0.012(3) 0.007(3) 0.001(3)
N18 0.032(5) 0.039(4) 0.037(4) 0.006(3) -0.006(3) -0.002(3)
N19 0.033(5) 0.040(4) 0.047(5) 0.008(3) 0.008(3) 0.000(3)
N20 0.021(4) 0.056(5) 0.034(4) 0.011(3) 0.000(3) -0.002(3)
N21 0.020(4) 0.041(4) 0.048(5) -0.002(3) 0.006(3) -0.003(3)
N22 0.027(4) 0.046(4) 0.035(4) -0.001(3) 0.011(3) 0.000(3)
N23 0.023(4) 0.055(5) 0.040(4) 0.004(3) 0.016(3) -0.003(3)
N24 0.025(4) 0.045(4) 0.036(4) -0.006(3) 0.007(3) -0.002(3)
N25 0.018(4) 0.036(4) 0.065(5) -0.003(3) 0.023(3) 0.000(3)
N26 0.012(4) 0.052(4) 0.030(3) -0.002(3) 0.006(3) 0.001(3)
N27 0.018(4) 0.039(4) 0.045(4) -0.001(3) 0.017(3) -0.001(3)
N28 0.016(4) 0.036(3) 0.040(4) 0.002(3) 0.012(3) 0.003(2)
N29 0.025(4) 0.052(4) 0.029(4) -0.002(3) 0.009(3) 0.000(3)
N30 0.026(5) 0.062(5) 0.037(4) -0.010(3) 0.020(3) 0.001(3)
N31 0.023(4) 0.052(4) 0.025(3) -0.004(3) 0.017(3) 0.000(3)
N32 0.016(4) 0.056(4) 0.027(3) -0.006(3) 0.008(3) 0.002(3)
N33 0.033(5) 0.057(5) 0.049(5) -0.017(4) 0.018(4) 0.000(4)
N34 0.030(5) 0.055(5) 0.075(7) -0.024(5) 0.021(4) -0.001(4)
N35 0.033(5) 0.053(5) 0.047(5) -0.009(4) 0.016(4) 0.006(3)
N36 0.036(5) 0.052(5) 0.054(5) 0.003(4) 0.022(4) 0.007(3)
N37 0.037(6) 0.040(5) 0.105(9) 0.000(5) 0.019(5) 0.003(4)
N38 0.041(7) 0.054(6) 0.145(13) 0.030(7) 0.023(7) 0.010(5)
N39 0.041(6) 0.047(5) 0.102(10) 0.014(5) 0.015(6) 0.006(4)
N40 0.045(7) 0.054(6) 0.125(12) 0.035(7) 0.013(7) -0.006(5)
N41 0.034(7) 0.059(7) 0.189(18) 0.033(9) 0.021(8) -0.004(5)
N42 0.025(7) 0.050(6) 0.21(2) 0.030(8) 0.014(9) 0.002(4)
N43 0.042(7) 0.076(8) 0.132(13) 0.035(8) 0.023(7) -0.015(6)
N44 0.049(7) 0.083(8) 0.075(8) 0.032(6) 0.002(6) -0.017(5)
N45 0.037(6) 0.047(5) 0.105(10) 0.025(6) 0.008(6) 0.001(4)
N46 0.036(6) 0.048(5) 0.088(8) 0.025(5) 0.019(5) 0.003(4)
N47 0.027(6) 0.085(8) 0.091(8) 0.048(6) 0.006(5) -0.012(5)
N48 0.018(4) 0.079(6) 0.031(4) 0.018(4) -0.003(3) -0.013(4)
N49 0.033(5) 0.043(4) 0.037(4) 0.005(3) 0.017(3) -0.003(3)
N50 0.030(4) 0.047(4) 0.014(3) 0.001(2) 0.011(3) -0.003(3)
N51 0.031(5) 0.065(5) 0.021(3) -0.010(3) 0.010(3) -0.015(3)
N52 0.026(4) 0.052(4) 0.027(3) -0.006(3) 0.011(3) -0.005(3)
O1 0.024(3) 0.047(3) 0.016(2) -0.002(2) 0.010(2) 0.005(2)
O2 0.011(3) 0.051(4) 0.037(3) 0.001(2) 0.007(2) 0.006(2)
O3 0.022(4) 0.061(4) 0.041(4) -0.007(3) 0.003(3) 0.006(3)
O4 0.028(4) 0.047(4) 0.061(5) 0.000(3) 0.006(3) -0.002(3)
O5 0.034(4) 0.036(3) 0.039(3) 0.005(2) 0.002(3) 0.000(2)
O6 0.023(3) 0.057(4) 0.027(3) -0.004(2) 0.009(2) 0.003(3)
O7 0.020(4) 0.055(4) 0.041(3) 0.001(3) 0.015(3) 0.005(3)
O8 0.019(4) 0.070(5) 0.053(4) -0.001(3) 0.026(3) 0.003(3)
O9 0.029(5) 0.070(5) 0.095(7) -0.032(5) 0.034(4) -0.006(3)
O10 0.038(5) 0.051(5) 0.117(8) -0.020(5) 0.028(5) 0.001(3)
O11 0.050(8) 0.052(6) 0.204(17) 0.016(7) 0.036(9) 0.012(5)
O12 0.064(7) 0.050(5) 0.115(9) 0.003(5) 0.029(6) 0.015(4)
O13 0.052(5) 0.032(3) 0.078(6) 0.002(3) 0.036(4) 0.007(3)
O14 0.017(3) 0.063(4) 0.037(3) -0.003(3) 0.017(2) -0.001(2)
O15 0.015(3) 0.058(4) 0.034(3) 0.011(3) 0.011(2) 0.001(2)
O16 0.028(4) 0.054(4) 0.032(3) 0.001(3) 0.012(3) 0.004(3)
O17 0.031(4) 0.034(3) 0.062(5) -0.002(3) 0.011(3) -0.004(2)
O18 0.033(4) 0.053(4) 0.050(4) 0.005(3) -0.003(3) -0.007(3)
O19 0.025(4) 0.054(4) 0.032(3) 0.002(3) 0.006(2) -0.004(3)
O20 0.018(3) 0.044(3) 0.040(3) -0.002(2) 0.013(2) -0.005(2)
O21 0.021(3) 0.057(4) 0.027(3) -0.010(2) 0.010(2) -0.001(2)
O22 0.066(6) 0.066(5) 0.057(5) 0.012(4) 0.042(4) 0.019(4)
O23 0.070(7) 0.059(5) 0.103(8) 0.023(5) 0.041(6) -0.003(5)
O24 0.043(7) 0.113(9) 0.102(9) 0.036(7) 0.036(6) -0.011(6)
O25 0.037(5) 0.082(6) 0.045(4) 0.022(4) 0.011(3) -0.011(4)
O26 0.019(4) 0.077(5) 0.030(3) -0.012(3) 0.010(2) -0.008(3)

loop_
_atom_type_symbol
_atom_type_description
_atom_type_scat_dispersion_real
_atom_type_scat_dispersion_imag
_atom_type_scat_source
C C 0.0033 0.0016 'International Tables Vol C Tables 4.2.6.8 and 6.1.1.4'
H H 0.0000 0.0000 'International Tables Vol C Tables 4.2.6.8 and 6.1.1.4'
N N 0.0061 0.0033 'International Tables Vol C Tables 4.2.6.8 and 6.1.1.4'
O O 0.0106 0.0060 'International Tables Vol C Tables 4.2.6.8 and 6.1.1.4'
Dy Dy -0.1892 4.4098 'International Tables Vol C Tables 4.2.6.8 and 6.1.1.4'
Cd Cd -0.8075 1.2024 'International Tables Vol C Tables 4.2.6.8 and 6.1.1.4'
Cl Cl 0.1484 0.1585 'International Tables Vol C Tables 4.2.6.8 and 6.1.1.4'

loop_
_geom_angle_atom_site_label_1
_geom_angle_atom_site_label_2
_geom_angle_atom_site_label_3
_geom_angle
_geom_angle_site_symmetry_1
_geom_angle_site_symmetry_3
O2 Dy1 O1 83.1(2) . .
O2 Dy1 O20 82.8(2) . 1_455
O1 Dy1 O20 72.0(2) . 1_455
O2 Dy1 O4W 105.2(3) . .
O1 Dy1 O4W 137.3(2) . .
O20 Dy1 O4W 149.6(2) 1_455 .
O2 Dy1 O3W 148.2(2) . .
O1 Dy1 O3W 73.1(2) . .
O20 Dy1 O3W 108.7(2) 1_455 .
O4W Dy1 O3W 80.1(3) . .
O2 Dy1 O21 72.6(2) . 1_455
O1 Dy1 O21 145.9(2) . 1_455
O20 Dy1 O21 81.3(2) 1_455 1_455
O4W Dy1 O21 73.6(2) . 1_455
O3W Dy1 O21 137.2(2) . 1_455
O2 Dy1 O2W 141.8(2) . .
O1 Dy1 O2W 117.6(2) . .
O20 Dy1 O2W 75.0(2) 1_455 .
O4W Dy1 O2W 81.5(2) . .
O3W Dy1 O2W 69.6(2) . .
O21 Dy1 O2W 73.6(2) 1_455 .
O2 Dy1 O1W 73.8(2) . .
O1 Dy1 O1W 72.6(2) . .
O20 Dy1 O1W 139.4(2) 1_455 .
O4W Dy1 O1W 70.1(3) . .
O3W Dy1 O1W 79.0(2) . .
O21 Dy1 O1W 120.7(2) 1_455 .
O2W Dy1 O1W 140.8(3) . .
O7 Cd1 O15 143.7(2) . .
O7 Cd1 O6 81.6(2) . .
O15 Cd1 O6 116.0(2) . .
O7 Cd1 O6W 84.7(3) . .
O15 Cd1 O6W 72.0(3) . .
O6 Cd1 O6W 73.2(4) . .
O7 Cd1 O5W 147.9(2) . .
O15 Cd1 O5W 67.9(2) . .
O6 Cd1 O5W 75.3(2) . .
O6W Cd1 O5W 109.0(5) . .
O7 Cd1 O8W 73.7(3) . .
O15 Cd1 O8W 140.6(3) . .
O6 Cd1 O8W 71.2(3) . .
O6W Cd1 O8W 140.5(3) . .
O5W Cd1 O8W 78.0(3) . .
O7 Cd1 O16 101.9(2) . .
O15 Cd1 O16 84.5(2) . .
O6 Cd1 O16 140.5(2) . .
O6W Cd1 O16 146.0(4) . .
O5W Cd1 O16 83.1(3) . .
O8W Cd1 O16 72.2(2) . .
O7 Cd1 O7W 70.8(3) . .
O15 Cd1 O7W 75.8(3) . .
O6 Cd1 O7W 137.5(4) . .
O6W Cd1 O7W 72.6(5) . .
O5W Cd1 O7W 140.4(3) . .
O8W Cd1 O7W 127.0(4) . .
O16 Cd1 O7W 78.1(4) . .
Cl1 Cd2 Cl3 110.87(9) . .
Cl1 Cd2 Cl2 113.57(8) . .
Cl3 Cd2 Cl2 111.40(10) . .
Cl1 Cd2 Cl4 102.05(15) . .
Cl3 Cd2 Cl4 106.78(15) . .
Cl2 Cd2 Cl4 111.61(13) . .
Cl5 Cd3 Cl7 115.67(8) . .
Cl5 Cd3 Cl6 112.68(8) . .
Cl7 Cd3 Cl6 120.75(9) . .
Cl5 Cd3 Cl8 106.66(8) . .
Cl7 Cd3 Cl8 95.56(9) . .
Cl6 Cd3 Cl8 101.48(10) . .
Cl12 Cd4 Cl9 125.3(5) . .
Cl12 Cd4 Cl11 93.3(8) . .
Cl9 Cd4 Cl11 109.2(4) . .
Cl12 Cd4 Cl10 101.4(3) . .
Cl9 Cd4 Cl10 110.15(18) . .
Cl11 Cd4 Cl10 117.3(4) . .
O1 C1 N2 126.4(8) . .
O1 C1 N1 123.6(7) . .
N2 C1 N1 110.0(7) . .
N3 C2 N1 114.3(6) . .
N3 C2 C3 103.1(6) . .
N1 C2 C3 103.7(6) . .
N3 C2 H2 111.7 . .
N1 C2 H2 111.7 . .
C3 C2 H2 111.7 . .
N2 C3 N4 112.1(7) . .
N2 C3 C2 103.8(6) . .
N4 C3 C2 102.9(6) . .
N2 C3 H3 112.4 . .
N4 C3 H3 112.4 . .
C2 C3 H3 112.4 . .
O14 C4 N3 123.1(8) . .
O14 C4 N4 126.1(8) . .
N3 C4 N4 110.8(8) . .
N5 C5 N2 113.6(6) . .
N5 C5 H5A 108.8 . .
N2 C5 H5A 108.8 . .
N5 C5 H5B 108.8 . .
N2 C5 H5B 108.8 . .
H5A C5 H5B 107.7 . .
N4 C6 N7 113.5(7) . .
N4 C6 H6A 108.9 . .
N7 C6 H6A 108.9 . .
N4 C6 H6B 108.9 . .
N7 C6 H6B 108.9 . .
H6A C6 H6B 107.7 . .
O2 C7 N6 125.5(9) . .
O2 C7 N5 124.0(8) . .
N6 C7 N5 110.4(7) . .
N5 C8 N7 113.9(6) . .
N5 C8 C9 104.7(7) . .
N7 C8 C9 102.6(7) . .
N5 C8 H8 111.7 . .
N7 C8 H8 111.7 . .
C9 C8 H8 111.7 . .
N8 C9 N6 114.9(7) . .
N8 C9 C8 103.3(7) . .
N6 C9 C8 100.8(6) . .
N8 C9 H9 112.3 . .
N6 C9 H9 112.3 . .
C8 C9 H9 112.3 . .
O15 C10 N7 125.8(8) . .
O15 C10 N8 124.4(8) . .
N7 C10 N8 109.8(7) . .
N9 C11 N6 112.0(8) . .
N9 C11 H11A 109.2 . .
N6 C11 H11A 109.2 . .
N9 C11 H11B 109.2 . .
N6 C11 H11B 109.2 . .
H11A C11 H11B 107.9 . .
N8 C12 N11 113.4(8) . .
N8 C12 H12C 108.9 . .
N11 C12 H12C 108.9 . .
N8 C12 H12D 108.9 . .
N11 C12 H12D 108.9 . .
H12C C12 H12D 107.7 . .
O3 C13 N10 127.0(10) . .
O3 C13 N9 123.7(10) . .
N10 C13 N9 109.1(8) . .
N9 C14 N11 114.2(8) . .
N9 C14 C15 104.5(9) . .
N11 C14 C15 102.6(8) . .
N9 C14 H14 111.7 . .
N11 C14 H14 111.7 . .
C15 C14 H14 111.7 . .
N12 C15 N10 112.7(8) . .
N12 C15 C14 103.8(8) . .
N10 C15 C14 102.9(8) . .
N12 C15 H15 112.2 . .
N10 C15 H15 112.2 . .
C14 C15 H15 112.2 . .
O16 C16 N11 124.7(9) . .
O16 C16 N12 125.4(9) . .
N11 C16 N12 109.9(9) . .
N13 C17 N10 112.3(9) . .
N13 C17 H17A 109.1 . .
N10 C17 H17A 109.1 . .
N13 C17 H17B 109.1 . .
N10 C17 H17B 109.1 . .
H17A C17 H17B 107.9 . .
N12 C18 N15 112.5(8) . .
N12 C18 H18A 109.1 . .
N15 C18 H18A 109.1 . .
N12 C18 H18B 109.1 . .
N15 C18 H18B 109.1 . .
H18A C18 H18B 107.8 . .
O4 C19 N13 125.4(12) . .
O4 C19 N14 126.2(11) . .
N13 C19 N14 108.3(9) . .
N13 C20 N15 112.7(8) . .
N13 C20 C21 103.8(8) . .
N15 C20 C21 102.0(8) . .
N13 C20 H20 112.5 . .
N15 C20 H20 112.5 . .
C21 C20 H20 112.5 . .
N16 C21 N14 113.8(8) . .
N16 C21 C20 105.3(9) . .
N14 C21 C20 102.3(8) . .
N16 C21 H21 111.6 . .
N14 C21 H21 111.6 . .
C20 C21 H21 111.6 . .
O17 C22 N16 126.6(11) . .
O17 C22 N15 125.3(10) . .
N16 C22 N15 108.0(8) . .
N17 C23 N14 114.4(8) . .
N17 C23 H23A 108.7 . .
N14 C23 H23A 108.7 . .
N17 C23 H23B 108.7 . .
N14 C23 H23B 108.7 . .
H23A C23 H23B 107.6 . .
N19 C24 N16 113.9(8) . .
N19 C24 H24A 108.8 . .
N16 C24 H24A 108.8 . .
N19 C24 H24B 108.8 . .
N16 C24 H24B 108.8 . .
H24A C24 H24B 107.7 . .
O5 C25 N17 125.7(9) . .
O5 C25 N18 126.8(8) . .
N17 C25 N18 107.5(8) . .
N17 C26 N19 114.7(8) . .
N17 C26 C27 103.5(8) . .
N19 C26 C27 100.6(8) . .
N17 C26 H26 112.3 . .
N19 C26 H26 112.3 . .
C27 C26 H26 112.3 . .
N20 C27 N18 115.8(8) . .
N20 C27 C26 105.0(8) . .
N18 C27 C26 101.8(9) . .
N20 C27 H27 111.2 . .
N18 C27 H27 111.2 . .
C26 C27 H27 111.2 . .
O18 C28 N20 125.5(10) . .
O18 C28 N19 126.0(10) . .
N20 C28 N19 108.4(8) . .
N18 C29 N21 113.4(7) . .
N18 C29 H29A 108.9 . .
N21 C29 H29A 108.9 . .
N18 C29 H29B 108.9 . .
N21 C29 H29B 108.9 . .
H29A C29 H29B 107.7 . .
N20 C30 N23 116.7(7) . .
N20 C30 H30A 108.1 . .
N23 C30 H30A 108.1 . .
N20 C30 H30B 108.1 . .
N23 C30 H30B 108.1 . .
H30A C30 H30B 107.3 . .
O6 C31 N22 127.1(9) . .
O6 C31 N21 124.2(8) . .
N22 C31 N21 108.7(8) . .
N21 C32 N23 113.4(8) . .
N21 C32 C33 103.3(8) . .
N23 C32 C33 102.7(7) . .
N21 C32 H32 112.2 . .
N23 C32 H32 112.2 . .
C33 C32 H32 112.2 . .
N22 C33 N24 115.7(7) . .
N22 C33 C32 103.1(8) . .
N24 C33 C32 102.9(7) . .
N22 C33 H33 111.5 . .
N24 C33 H33 111.5 . .
C32 C33 H33 111.5 . .
O19 C34 N24 126.7(9) . .
O19 C34 N23 123.9(9) . .
N24 C34 N23 109.3(8) . .
N25 C35 N22 114.1(7) . .
N25 C35 H35A 108.7 . .
N22 C35 H35A 108.7 . .
N25 C35 H35B 108.7 . .
N22 C35 H35B 108.7 . .
H35A C35 H35B 107.6 . .
N27 C36 N24 113.7(7) . .
N27 C36 H36A 108.8 . .
N24 C36 H36A 108.8 . .
N27 C36 H36B 108.8 . .
N24 C36 H36B 108.8 . .
H36A C36 H36B 107.7 . .
O7 C37 N25 124.4(9) . .
O7 C37 N26 125.9(9) . .
N25 C37 N26 109.6(8) . .
N25 C38 N27 112.9(7) . .
N25 C38 C39 103.9(7) . .
N27 C38 C39 102.8(7) . .
N25 C38 H38 112.2 . .
N27 C38 H38 112.2 . .
C39 C38 H38 112.2 . .
N28 C39 N26 112.9(7) . .
N28 C39 C38 103.4(7) . .
N26 C39 C38 104.0(7) . .
N28 C39 H39 112.0 . .
N26 C39 H39 112.0 . .
C38 C39 H39 112.0 . .
O20 C40 N28 125.7(8) . .
O20 C40 N27 124.5(8) . .
N28 C40 N27 109.8(8) . .
N26 C41 N29 112.0(8) . .
N26 C41 H41A 109.2 . .
N29 C41 H41A 109.2 . .
N26 C41 H41B 109.2 . .
N29 C41 H41B 109.2 . .
H41A C41 H41B 107.9 . .
N31 C42 N28 113.6(7) . .
N31 C42 H42A 108.8 . .
N28 C42 H42A 108.8 . .
N31 C42 H42B 108.8 . .
N28 C42 H42B 108.8 . .
H42A C42 H42B 107.7 . .
O8 C43 N29 127.3(10) . .
O8 C43 N30 126.8(10) . .
N29 C43 N30 105.9(9) . .
N29 C44 N31 111.6(7) . .
N29 C44 C45 103.2(7) . .
N31 C44 C45 103.5(7) . .
N29 C44 H44 112.6 . .
N31 C44 H44 112.6 . .
C45 C44 H44 112.6 . .
N30 C45 N32 112.6(8) . .
N30 C45 C44 104.6(8) . .
N32 C45 C44 103.7(7) . .
N30 C45 H45 111.8 . .
N32 C45 H45 111.8 . .
C44 C45 H45 111.8 . .
O21 C46 N32 125.3(9) . .
O21 C46 N31 126.4(8) . .
N32 C46 N31 108.3(8) . .
N33 C47 N30 113.1(9) . .
N33 C47 H47A 109.0 . .
N30 C47 H47A 109.0 . .
N33 C47 H47B 109.0 . .
N30 C47 H47B 109.0 . .
H47A C47 H47B 107.8 . .
N35 C48 N32 113.5(8) . .
N35 C48 H48A 108.9 . .
N32 C48 H48A 108.9 . .
N35 C48 H48B 108.9 . .
N32 C48 H48B 108.9 . .
H48A C48 H48B 107.7 . .
O9 C49 N34 126.4(11) . .
O9 C49 N33 124.9(13) . .
N34 C49 N33 108.6(11) . .
N33 C50 N35 115.8(8) . .
N33 C50 C51 103.8(9) . .
N35 C50 C51 102.8(9) . .
N33 C50 H50 111.3 . .
N35 C50 H50 111.3 . .
C51 C50 H50 111.3 . .
N36 C51 N34 115.2(10) . .
N36 C51 C50 102.7(8) . .
N34 C51 C50 102.6(10) . .
N36 C51 H51 111.9 . .
N34 C51 H51 111.9 . .
C50 C51 H51 111.9 . .
O22 C52 N36 127.2(10) . .
O22 C52 N35 127.1(10) . .
N36 C52 N35 105.6(9) . .
N34 C53 N37 113.8(10) . .
N34 C53 H53A 108.8 . .
N37 C53 H53A 108.8 . .
N34 C53 H53B 108.8 . .
N37 C53 H53B 108.8 . .
H53A C53 H53B 107.7 . .
N36 C54 N39 112.1(11) . .
N36 C54 H54A 109.2 . .
N39 C54 H54A 109.2 . .
N36 C54 H54B 109.2 . .
N39 C54 H54B 109.2 . .
H54A C54 H54B 107.9 . .
O10 C55 N37 128.6(17) . .
O10 C55 N38 126.6(13) . .
N37 C55 N38 104.8(14) . .
N39 C56 N37 114.8(10) . .
N39 C56 C57 104.9(14) . .
N37 C56 C57 104.4(11) . .
N39 C56 H56 110.8 . .
N37 C56 H56 110.8 . .
C57 C56 H56 110.8 . .
N40 C57 N38 114.4(12) . .
N40 C57 C56 103.2(11) . .
N38 C57 C56 102.3(14) . .
N40 C57 H57 112.1 . .
N38 C57 H57 112.1 . .
C56 C57 H57 112.1 . .
O23 C58 N39 127.0(14) . .
O23 C58 N40 124.4(18) . .
N39 C58 N40 108.6(15) . .
N41 C59 N38 114.6(16) . .
N41 C59 H59A 108.6 . .
N38 C59 H59A 108.6 . .
N41 C59 H59B 108.6 . .
N38 C59 H59B 108.6 . .
H59A C59 H59B 107.6 . .
N40 C60 N43 111.3(13) . .
N40 C60 H60A 109.4 . .
N43 C60 H60A 109.4 . .
N40 C60 H60B 109.4 . .
N43 C60 H60B 109.4 . .
H60A C60 H60B 108.0 . .
O11 C61 N41 126(3) . .
O11 C61 N42 125.1(18) . .
N41 C61 N42 109(2) . .
N41 C62 N43 113.4(13) . .
N41 C62 C63 103.1(13) . .
N43 C62 C63 103.8(16) . .
N41 C62 H62 112.0 . .
N43 C62 H62 112.0 . .
C63 C62 H62 112.0 . .
N42 C63 N44 114.2(11) . .
N42 C63 C62 105.6(16) . .
N44 C63 C62 102.6(12) . .
N42 C63 H63 111.3 . .
N44 C63 H63 111.3 . .
C62 C63 H63 111.3 . .
O24 C64 N44 131(2) . .
O24 C64 N43 122.5(17) . .
N44 C64 N43 106.3(19) . .
N42 C65 N45 113.3(11) . .
N42 C65 H65A 108.9 . .
N45 C65 H65A 108.9 . .
N42 C65 H65B 108.9 . .
N45 C65 H65B 108.9 . .
H65A C65 H65B 107.7 . .
N47 C66 N44 113.0(14) . .
N47 C66 H66A 109.0 . .
N44 C66 H66A 109.0 . .
N47 C66 H66B 109.0 . .
N44 C66 H66B 109.0 . .
H66A C66 H66B 107.8 . .
O12 C67 N46 126.3(13) . .
O12 C67 N45 127.2(15) . .
N46 C67 N45 106.5(14) . .
N47 C68 N45 111.3(12) . .
N47 C68 C69 105.2(13) . .
N45 C68 C69 100.5(12) . .
N47 C68 H68 113.0 . .
N45 C68 H68 113.0 . .
C69 C68 H68 113.0 . .
N46 C69 N48 115.8(8) . .
N46 C69 C68 107.1(14) . .
N48 C69 C68 103.3(11) . .
N46 C69 H69 110.1 . .
N48 C69 H69 110.1 . .
C68 C69 H69 110.1 . .
O25 C70 N47 126.5(10) . .
O25 C70 N48 125.9(10) . .
N47 C70 N48 107.6(10) . .
N49 C71 N46 115.0(9) . .
N49 C71 H71A 108.5 . .
N46 C71 H71A 108.5 . .
N49 C71 H71B 108.5 . .
N46 C71 H71B 108.5 . .
H71A C71 H71B 107.5 . .
N51 C72 N48 113.3(8) . .
N51 C72 H72A 108.9 . .
N48 C72 H72A 108.9 . .
N51 C72 H72B 108.9 . .
N48 C72 H72B 108.9 . .
H72A C72 H72B 107.7 . .
O13 C73 N50 125.0(8) . .
O13 C73 N49 125.1(9) . .
N50 C73 N49 109.8(7) . .
N49 C74 N51 114.0(8) . .
N49 C74 C75 102.0(7) . .
N51 C74 C75 102.2(8) . .
N49 C74 H74 112.6 . .
N51 C74 H74 112.6 . .
C75 C74 H74 112.6 . .
N50 C75 N52 115.8(7) . .
N50 C75 C74 104.1(7) . .
N52 C75 C74 103.4(7) . .
N50 C75 H75 111.0 . .
N52 C75 H75 111.0 . .
C74 C75 H75 111.0 . .
O26 C76 N52 125.9(10) . .
O26 C76 N51 126.6(10) . .
N52 C76 N51 107.5(9) . .
N1 C77 N50 116.4(7) . .
N1 C77 H77A 108.2 . .
N50 C77 H77A 108.2 . .
N1 C77 H77B 108.2 . .
N50 C77 H77B 108.2 . .
H77A C77 H77B 107.3 . .
N52 C78 N3 112.7(7) . .
N52 C78 H78A 109.0 . .
N3 C78 H78A 109.0 . .
N52 C78 H78B 109.0 . .
N3 C78 H78B 109.0 . .
H78A C78 H78B 107.8 . .
C1 N1 C77 123.2(7) . .
C1 N1 C2 110.7(6) . .
C77 N1 C2 125.6(6) . .
C1 N2 C3 111.9(7) . .
C1 N2 C5 124.0(7) . .
C3 N2 C5 123.2(7) . .
C4 N3 C2 111.8(7) . .
C4 N3 C78 124.1(7) . .
C2 N3 C78 121.7(7) . .
C4 N4 C6 122.8(7) . .
C4 N4 C3 111.3(7) . .
C6 N4 C3 124.9(7) . .
C7 N5 C5 123.4(7) . .
C7 N5 C8 110.5(7) . .
C5 N5 C8 125.7(7) . .
C7 N6 C11 124.0(8) . .
C7 N6 C9 111.9(8) . .
C11 N6 C9 120.9(8) . .
C10 N7 C6 122.4(7) . .
C10 N7 C8 110.3(7) . .
C6 N7 C8 124.0(7) . .
C10 N8 C9 112.2(7) . .
C10 N8 C12 123.0(8) . .
C9 N8 C12 124.7(8) . .
C13 N9 C14 110.6(8) . .
C13 N9 C11 123.1(8) . .
C14 N9 C11 126.1(9) . .
C13 N10 C17 122.9(9) . .
C13 N10 C15 111.7(9) . .
C17 N10 C15 124.2(8) . .
C16 N11 C12 123.1(8) . .
C16 N11 C14 111.5(9) . .
C12 N11 C14 123.4(8) . .
C16 N12 C18 123.9(8) . .
C16 N12 C15 111.1(8) . .
C18 N12 C15 122.5(8) . .
C19 N13 C17 123.3(9) . .
C19 N13 C20 111.1(9) . .
C17 N13 C20 125.4(9) . .
C19 N14 C23 123.2(9) . .
C19 N14 C21 109.4(9) . .
C23 N14 C21 125.8(9) . .
C22 N15 C18 123.7(8) . .
C22 N15 C20 108.8(8) . .
C18 N15 C20 123.5(8) . .
C22 N16 C21 110.0(9) . .
C22 N16 C24 119.9(9) . .
C21 N16 C24 129.7(8) . .
C25 N17 C26 111.8(8) . .
C25 N17 C23 122.4(8) . .
C26 N17 C23 125.6(8) . .
C25 N18 C29 122.8(8) . .
C25 N18 C27 111.2(8) . .
C29 N18 C27 123.3(10) . .
C28 N19 C24 121.9(8) . .
C28 N19 C26 110.6(8) . .
C24 N19 C26 125.6(8) . .
C28 N20 C30 122.5(8) . .
C28 N20 C27 110.2(9) . .
C30 N20 C27 127.3(9) . .
C31 N21 C32 111.0(8) . .
C31 N21 C29 122.2(8) . .
C32 N21 C29 123.9(8) . .
C31 N22 C33 113.6(8) . .
C31 N22 C35 122.8(8) . .
C33 N22 C35 123.2(8) . .
C34 N23 C30 123.6(8) . .
C34 N23 C32 111.7(8) . .
C30 N23 C32 124.5(8) . .
C34 N24 C33 112.9(8) . .
C34 N24 C36 122.6(8) . .
C33 N24 C36 124.5(8) . .
C37 N25 C35 123.0(8) . .
C37 N25 C38 110.6(8) . .
C35 N25 C38 126.3(8) . .
C37 N26 C41 120.0(7) . .
C37 N26 C39 110.0(7) . .
C41 N26 C39 125.4(7) . .
C40 N27 C36 124.5(7) . .
C40 N27 C38 110.2(7) . .
C36 N27 C38 124.5(7) . .
C40 N28 C42 122.4(8) . .
C40 N28 C39 111.8(7) . .
C42 N28 C39 125.4(8) . .
C43 N29 C44 113.3(8) . .
C43 N29 C41 120.2(8) . .
C44 N29 C41 124.9(8) . .
C43 N30 C45 112.5(8) . .
C43 N30 C47 120.3(9) . .
C45 N30 C47 124.7(9) . .
C46 N31 C42 122.2(7) . .
C46 N31 C44 112.0(7) . .
C42 N31 C44 124.6(8) . .
C46 N32 C48 121.4(8) . .
C46 N32 C45 112.4(8) . .
C48 N32 C45 123.8(7) . .
C49 N33 C47 119.8(10) . .
C49 N33 C50 109.6(10) . .
C47 N33 C50 122.8(10) . .
C49 N34 C53 123.0(11) . .
C49 N34 C51 112.4(10) . .
C53 N34 C51 122.5(11) . .
C52 N35 C48 123.4(8) . .
C52 N35 C50 112.5(9) . .
C48 N35 C50 123.8(9) . .
C52 N36 C51 113.5(9) . .
C52 N36 C54 117.3(10) . .
C51 N36 C54 122.2(10) . .
C55 N37 C53 120.7(14) . .
C55 N37 C56 112.3(13) . .
C53 N37 C56 124.7(11) . .
C55 N38 C57 115.8(12) . .
C55 N38 C59 120.6(16) . .
C57 N38 C59 121.2(15) . .
C58 N39 C56 111.1(12) . .
C58 N39 C54 123.0(13) . .
C56 N39 C54 122.4(13) . .
C58 N40 C57 111.2(14) . .
C58 N40 C60 120.1(16) . .
C57 N40 C60 121.0(13) . .
C61 N41 C59 121(2) . .
C61 N41 C62 111(2) . .
C59 N41 C62 123.1(15) . .
C61 N42 C63 110.7(15) . .
C61 N42 C65 122(2) . .
C63 N42 C65 126(2) . .
C64 N43 C60 121.7(16) . .
C64 N43 C62 111.7(14) . .
C60 N43 C62 123.3(14) . .
C64 N44 C66 118.6(18) . .
C64 N44 C63 114.9(15) . .
C66 N44 C63 122.1(13) . .
C67 N45 C68 112.6(12) . .
C67 N45 C65 119.1(15) . .
C68 N45 C65 122.2(14) . .
C67 N46 C69 111.8(11) . .
C67 N46 C71 120.4(12) . .
C69 N46 C71 123.7(12) . .
C70 N47 C66 122.6(14) . .
C70 N47 C68 111.7(10) . .
C66 N47 C68 123.1(12) . .
C70 N48 C72 119.8(10) . .
C70 N48 C69 111.4(9) . .
C72 N48 C69 123.4(9) . .
C73 N49 C71 120.6(8) . .
C73 N49 C74 110.6(7) . .
C71 N49 C74 121.7(8) . .
C73 N50 C77 124.8(7) . .
C73 N50 C75 111.1(7) . .
C77 N50 C75 123.1(7) . .
C76 N51 C72 121.4(9) . .
C76 N51 C74 112.9(8) . .
C72 N51 C74 122.0(9) . .
C76 N52 C78 121.3(8) . .
C76 N52 C75 111.8(8) . .
C78 N52 C75 118.8(7) . .
C1 O1 Dy1 151.0(5) . .
C7 O2 Dy1 155.7(6) . .
C31 O6 Cd1 141.5(6) . .
C37 O7 Cd1 161.8(7) . .
C10 O15 Cd1 154.8(6) . .
C16 O16 Cd1 143.9(6) . .
C40 O20 Dy1 158.4(6) . 1_655
C46 O21 Dy1 149.9(6) . 1_655

loop_
_geom_bond_atom_site_label_1
_geom_bond_atom_site_label_2
_geom_bond_distance
_geom_bond_site_symmetry_2
O1W Dy1 2.412(7) .
O2W Dy1 2.389(6) .
O3W Dy1 2.357(6) .
O4W Dy1 2.357(7) .
O5W Cd1 2.385(7) .
O6W Cd1 2.378(10) .
O7W Cd1 2.422(10) .
O8W Cd1 2.393(7) .
Dy1 O2 2.313(6) .
Dy1 O1 2.333(5) .
Dy1 O20 2.341(6) 1_455
Dy1 O21 2.374(6) 1_455
Cd1 O7 2.307(6) .
Cd1 O15 2.342(6) .
Cd1 O6 2.357(6) .
Cd1 O16 2.405(7) .
Cd2 Cl1 2.442(2) .
Cd2 Cl3 2.445(3) .
Cd2 Cl2 2.454(2) .
Cd2 Cl4 2.495(4) .
Cd3 Cl5 2.434(2) .
Cd3 Cl7 2.453(2) .
Cd3 Cl6 2.460(2) .
Cd3 Cl8 2.550(3) .
Cd4 Cl12 2.346(10) .
Cd4 Cl9 2.391(6) .
Cd4 Cl11 2.397(14) .
Cd4 Cl10 2.415(4) .
C1 O1 1.248(10) .
C1 N2 1.353(10) .
C1 N1 1.360(10) .
C2 N3 1.456(10) .
C2 N1 1.462(10) .
C2 C3 1.532(11) .
C2 H2 0.9800 .
C3 N2 1.442(10) .
C3 N4 1.451(11) .
C3 H3 0.9800 .
C4 O14 1.271(11) .
C4 N3 1.313(10) .
C4 N4 1.344(11) .
C5 N5 1.435(11) .
C5 N2 1.453(9) .
C5 H5A 0.9700 .
C5 H5B 0.9700 .
C6 N4 1.423(9) .
C6 N7 1.464(11) .
C6 H6A 0.9700 .
C6 H6B 0.9700 .
C7 O2 1.255(10) .
C7 N6 1.343(11) .
C7 N5 1.351(12) .
C8 N5 1.453(10) .
C8 N7 1.471(11) .
C8 C9 1.545(13) .
C8 H8 0.9800 .
C9 N8 1.426(11) .
C9 N6 1.480(12) .
C9 H9 0.9800 .
C10 O15 1.230(10) .
C10 N7 1.350(11) .
C10 N8 1.359(11) .
C11 N9 1.450(13) .
C11 N6 1.473(13) .
C11 H11A 0.9700 .
C11 H11B 0.9700 .
C12 N8 1.427(12) .
C12 N11 1.450(13) .
C12 H12C 0.9700 .
C12 H12D 0.9700 .
C13 O3 1.215(12) .
C13 N10 1.347(14) .
C13 N9 1.422(13) .
C14 N9 1.442(12) .
C14 N11 1.466(13) .
C14 C15 1.547(15) .
C14 H14 0.9800 .
C15 N12 1.452(12) .
C15 N10 1.488(14) .
C15 H15 0.9800 .
C16 O16 1.225(12) .
C16 N11 1.354(12) .
C16 N12 1.366(13) .
C17 N13 1.424(15) .
C17 N10 1.439(15) .
C17 H17A 0.9700 .
C17 H17B 0.9700 .
C18 N12 1.447(12) .
C18 N15 1.461(13) .
C18 H18A 0.9700 .
C18 H18B 0.9700 .
C19 O4 1.248(13) .
C19 N13 1.358(15) .
C19 N14 1.382(15) .
C20 N13 1.447(13) .
C20 N15 1.483(13) .
C20 C21 1.493(15) .
C20 H20 0.9800 .
C21 N16 1.426(14) .
C21 N14 1.485(13) .
C21 H21 0.9800 .
C22 O17 1.219(12) .
C22 N16 1.389(13) .
C22 N15 1.399(14) .
C23 N17 1.434(14) .
C23 N14 1.450(14) .
C23 H23A 0.9700 .
C23 H23B 0.9700 .
C24 N19 1.435(14) .
C24 N16 1.441(14) .
C24 H24A 0.9700 .
C24 H24B 0.9700 .
C25 O5 1.220(12) .
C25 N17 1.365(11) .
C25 N18 1.388(13) .
C26 N17 1.430(13) .
C26 N19 1.466(13) .
C26 C27 1.536(15) .
C26 H26 0.9800 .
C27 N20 1.419(13) .
C27 N18 1.451(13) .
C27 H27 0.9800 .
C28 O18 1.263(12) .
C28 N20 1.377(13) .
C28 N19 1.385(13) .
C29 N18 1.442(12) .
C29 N21 1.461(12) .
C29 H29A 0.9700 .
C29 H29B 0.9700 .
C30 N20 1.401(13) .
C30 N23 1.425(13) .
C30 H30A 0.9700 .
C30 H30B 0.9700 .
C31 O6 1.235(11) .
C31 N22 1.347(12) .
C31 N21 1.375(13) .
C32 N21 1.458(13) .
C32 N23 1.463(12) .
C32 C33 1.553(14) .
C32 H32 0.9800 .
C33 N22 1.425(12) .
C33 N24 1.456(12) .
C33 H33 0.9800 .
C34 O19 1.241(11) .
C34 N24 1.336(13) .
C34 N23 1.368(12) .
C35 N25 1.395(12) .
C35 N22 1.457(12) .
C35 H35A 0.9700 .
C35 H35B 0.9700 .
C36 N27 1.441(11) .
C36 N24 1.458(11) .
C36 H36A 0.9700 .
C36 H36B 0.9700 .
C37 O7 1.212(11) .
C37 N25 1.367(12) .
C37 N26 1.381(12) .
C38 N25 1.469(11) .
C38 N27 1.475(10) .
C38 C39 1.512(12) .
C38 H38 0.9800 .
C39 N28 1.448(11) .
C39 N26 1.469(11) .
C39 H39 0.9800 .
C40 O20 1.227(10) .
C40 N28 1.331(11) .
C40 N27 1.358(11) .
C41 N26 1.429(12) .
C41 N29 1.476(12) .
C41 H41A 0.9700 .
C41 H41B 0.9700 .
C42 N31 1.433(11) .
C42 N28 1.435(11) .
C42 H42A 0.9700 .
C42 H42B 0.9700 .
C43 O8 1.206(13) .
C43 N29 1.384(13) .
C43 N30 1.391(13) .
C44 N29 1.437(12) .
C44 N31 1.469(11) .
C44 C45 1.524(14) .
C44 H44 0.9800 .
C45 N30 1.431(12) .
C45 N32 1.456(11) .
C45 H45 0.9800 .
C46 O21 1.209(11) .
C46 N32 1.366(11) .
C46 N31 1.365(12) .
C47 N33 1.426(16) .
C47 N30 1.458(13) .
C47 H47A 0.9700 .
C47 H47B 0.9700 .
C48 N35 1.427(13) .
C48 N32 1.446(13) .
C48 H48A 0.9700 .
C48 H48B 0.9700 .
C49 O9 1.223(15) .
C49 N34 1.371(18) .
C49 N33 1.398(14) .
C50 N33 1.447(14) .
C50 N35 1.451(12) .
C50 C51 1.564(16) .
C50 H50 0.9800 .
C51 N36 1.432(14) .
C51 N34 1.442(14) .
C51 H51 0.9800 .
C52 O22 1.182(13) .
C52 N36 1.393(13) .
C52 N35 1.412(14) .
C53 N34 1.440(15) .
C53 N37 1.444(19) .
C53 H53A 0.9700 .
C53 H53B 0.9700 .
C54 N36 1.452(15) .
C54 N39 1.473(17) .
C54 H54A 0.9700 .
C54 H54B 0.9700 .
C55 O10 1.213(19) .
C55 N37 1.367(17) .
C55 N38 1.39(2) .
C56 N39 1.428(19) .
C56 N37 1.49(2) .
C56 C57 1.50(2) .
C56 H56 0.9800 .
C57 N40 1.42(2) .
C57 N38 1.442(19) .
C57 H57 0.9800 .
C58 O23 1.238(19) .
C58 N39 1.34(2) .
C58 N40 1.372(18) .
C59 N41 1.42(3) .
C59 N38 1.495(19) .
C59 H59A 0.9700 .
C59 H59B 0.9700 .
C60 N40 1.45(2) .
C60 N43 1.459(19) .
C60 H60A 0.9700 .
C60 H60B 0.9700 .
C61 O11 1.23(3) .
C61 N41 1.36(2) .
C61 N42 1.39(3) .
C62 N41 1.43(3) .
C62 N43 1.48(2) .
C62 C63 1.53(2) .
C62 H62 0.9800 .
C63 N42 1.39(2) .
C63 N44 1.49(2) .
C63 H63 0.9800 .
C64 O24 1.18(2) .
C64 N44 1.33(2) .
C64 N43 1.43(3) .
C65 N42 1.407(19) .
C65 N45 1.483(18) .
C65 H65A 0.9700 .
C65 H65B 0.9700 .
C66 N47 1.440(15) .
C66 N44 1.47(2) .
C66 H66A 0.9700 .
C66 H66B 0.9700 .
C67 O12 1.218(19) .
C67 N46 1.371(19) .
C67 N45 1.377(18) .
C68 N47 1.48(2) .
C68 N45 1.47(2) .
C68 C69 1.506(18) .
C68 H68 0.9800 .
C69 N46 1.410(17) .
C69 N48 1.474(16) .
C69 H69 0.9800 .
C70 O25 1.200(14) .
C70 N47 1.358(16) .
C70 N48 1.408(14) .
C71 N49 1.425(13) .
C71 N46 1.437(14) .
C71 H71A 0.9700 .
C71 H71B 0.9700 .
C72 N51 1.432(11) .
C72 N48 1.437(15) .
C72 H72A 0.9700 .
C72 H72B 0.9700 .
C73 O13 1.250(12) .
C73 N50 1.349(11) .
C73 N49 1.379(11) .
C74 N49 1.460(12) .
C74 N51 1.478(13) .
C74 C75 1.548(13) .
C74 H74 0.9800 .
C75 N50 1.451(11) .
C75 N52 1.477(12) .
C75 H75 0.9800 .
C76 O26 1.195(13) .
C76 N52 1.367(12) .
C76 N51 1.381(14) .
C77 N1 1.423(10) .
C77 N50 1.426(11) .
C77 H77A 0.9700 .
C77 H77B 0.9700 .
C78 N52 1.453(13) .
C78 N3 1.485(11) .
C78 H78A 0.9700 .
C78 H78B 0.9700 .
O20 Dy1 2.341(6) 1_655
O21 Dy1 2.374(6) 1_655

loop_
_platon_squeeze_void_nr
_platon_squeeze_void_average_x
_platon_squeeze_void_average_y
_platon_squeeze_void_average_z
_platon_squeeze_void_volume
_platon_squeeze_void_count_electrons
_platon_squeeze_void_content
1 -0.008 0.005 0.002 5382 2420 ' '
2 0.452 0.164 0.114 35 17 ' '
3 0.973 0.145 0.224 37 30 ' '
4 0.027 0.645 0.276 37 30 ' '
5 0.548 0.664 0.386 35 15 ' '
6 0.452 0.336 0.614 35 18 ' '
7 0.973 0.355 0.724 37 30 ' '
8 1.027 0.855 0.776 37 30 ' '
9 0.548 0.836 0.886 35 15 ' '
